data_2240933
loop_
_publ_author_name
'Shi, Xin-Wei'
'Lu, Qiang-Qiang'
'Zhou, Jun-Hui'
'Cui, Xin-Ai'

_publ_section_title
;
 Crystal structure of <i>N</i>-deacetyllappaconitine
;
_journal_issue 8
_journal_name_full 'Acta Crystallographica Section E'
_journal_page_first o576
_journal_page_last o577
_journal_paper_doi 10.1107/S2056989015012335
_journal_volume 71
_journal_year 2015
_chemical_formula_moiety 'C30 H42 N2 O7'
_chemical_formula_sum 'C30 H42 N2 O7'
_chemical_formula_weight 542.66
_space_group_IT_number 19
_symmetry_cell_setting orthorhombic
_symmetry_space_group_name_Hall 'P 2ac 2ab'
_symmetry_space_group_name_H-M 'P 21 21 21'
_atom_sites_solution_hydrogens geom
_atom_sites_solution_primary direct
_atom_sites_solution_secondary difmap
_audit_creation_method SHELXL-97
_cell_angle_alpha 90.00
_cell_angle_beta 90.00
_cell_angle_gamma 90.00
_cell_formula_units_Z 8
_cell_length_a 11.7090(3)
_cell_length_b 13.2040(4)
_cell_length_c 35.7380(9)
_cell_measurement_reflns_used 7732
_cell_measurement_temperature 173(2)
_cell_measurement_theta_max 66.90
_cell_measurement_theta_min 3.57
_cell_volume 5525.3(3)
_computing_cell_refinement
;
SAINT (Bruker, 2002)
;
_computing_data_collection
;
SMART (Bruker, 2002)
;
_computing_data_reduction
;
SAINT (Bruker, 2002)
;
_computing_molecular_graphics
;
SHELXTL (Sheldrick, 2008) and Mercury (Macrae <i>et al.</i>,
2008)
;
_computing_publication_material
;
SHELXTL (Sheldrick, 2008)
;
_computing_structure_refinement
;
SHELXTL (Sheldrick, 2008)
;
_computing_structure_solution
;
SHELXTL (Sheldrick, 2008)
;
_diffrn_ambient_temperature 173(2)
_diffrn_measured_fraction_theta_full 0.987
_diffrn_measured_fraction_theta_max 0.987
_diffrn_measurement_device_type 'Bruker SMART CCD area-detector'
_diffrn_measurement_method 'phi and omega scans'
_diffrn_radiation_monochromator graphite
_diffrn_radiation_source 'fine-focus sealed tube'
_diffrn_radiation_type CuK\a
_diffrn_radiation_wavelength 1.54184
_diffrn_reflns_av_R_equivalents 0.0302
_diffrn_reflns_av_sigmaI/netI 0.0402
_diffrn_reflns_limit_h_max 13
_diffrn_reflns_limit_h_min -13
_diffrn_reflns_limit_k_max 15
_diffrn_reflns_limit_k_min -12
_diffrn_reflns_limit_l_max 38
_diffrn_reflns_limit_l_min -42
_diffrn_reflns_number 18595
_diffrn_reflns_theta_full 65.00
_diffrn_reflns_theta_max 65.00
_diffrn_reflns_theta_min 2.47
_exptl_absorpt_coefficient_mu 0.753
_exptl_absorpt_correction_T_max 0.8057
_exptl_absorpt_correction_T_min 0.8057
_exptl_absorpt_correction_type multi-scan
_exptl_absorpt_process_details
;
(SADABS; Bruker, 2002)
;
_exptl_crystal_colour colourless
_exptl_crystal_density_diffrn 1.305
_exptl_crystal_density_method 'not measured'
_exptl_crystal_description prism
_exptl_crystal_F_000 2336
_exptl_crystal_size_max 0.30
_exptl_crystal_size_mid 0.30
_exptl_crystal_size_min 0.30
_refine_diff_density_max 0.255
_refine_diff_density_min -0.193
_refine_ls_extinction_method none
_refine_ls_goodness_of_fit_ref 1.016
_refine_ls_hydrogen_treatment constr
_refine_ls_matrix_type full
_refine_ls_number_parameters 713
_refine_ls_number_reflns 8477
_refine_ls_number_restraints 0
_refine_ls_restrained_S_all 1.016
_refine_ls_R_factor_all 0.0455
_refine_ls_R_factor_gt 0.0415
_refine_ls_shift/su_max 0.001
_refine_ls_shift/su_mean 0.000
_refine_ls_structure_factor_coef Fsqd
_refine_ls_weighting_details 'calc w=1/[\s^2^(Fo^2^)+(0.0677P)^2^+0.5213P] where P=(Fo^2^+2Fc^2^)/3'
_refine_ls_weighting_scheme calc
_refine_ls_wR_factor_gt 0.1078
_refine_ls_wR_factor_ref 0.1106
_reflns_number_gt 7744
_reflns_number_total 8477
_reflns_threshold_expression >2sigma(I)
_cod_data_source_file cv5490sup1.cif
_cod_data_source_block I
_cod_database_code 2240933

loop_
_symmetry_equiv_pos_as_xyz
'x, y, z'
'-x+1/2, -y, z+1/2'
'x+1/2, -y+1/2, -z'
'-x, y+1/2, -z+1/2'

loop_
_atom_site_type_symbol
_atom_site_label
_atom_site_fract_x
_atom_site_fract_y
_atom_site_fract_z
_atom_site_U_iso_or_equiv
_atom_site_adp_type
_atom_site_calc_flag
_atom_site_refinement_flags
_atom_site_occupancy
_atom_site_symmetry_multiplicity
C C1 0.2568(2) 0.43649(19) 0.54143(6) 0.0422(6) Uani d . 1 1
H H1 0.3404 0.4330 0.5358 0.051 Uiso calc R 1 1
C C2 0.2385(2) 0.3917(2) 0.58046(6) 0.0505(6) Uani d . 1 1
H H2A 0.3022 0.4132 0.5968 0.061 Uiso calc R 1 1
H H2B 0.1671 0.4198 0.5911 0.061 Uiso calc R 1 1
C C3 0.2312(2) 0.2773(2) 0.58093(7) 0.0527(7) Uani d . 1 1
H H3A 0.3069 0.2479 0.5751 0.063 Uiso calc R 1 1
H H3B 0.2081 0.2538 0.6061 0.063 Uiso calc R 1 1
C C4 0.1451(2) 0.24306(19) 0.55241(6) 0.0401(5) Uani d . 1 1
C C5 0.1853(2) 0.26898(18) 0.51258(6) 0.0359(5) Uani d . 1 1
H H5 0.2602 0.2362 0.5067 0.043 Uiso calc R 1 1
C C6 0.0911(2) 0.23517(18) 0.48488(6) 0.0388(5) Uani d . 1 1
H H6A 0.1250 0.2038 0.4623 0.047 Uiso calc R 1 1
H H6B 0.0387 0.1860 0.4968 0.047 Uiso calc R 1 1
C C7 0.02808(19) 0.33336(18) 0.47485(6) 0.0364(5) Uani d . 1 1
H H7 -0.0564 0.3221 0.4754 0.044 Uiso calc R 1 1
C C8 0.06474(19) 0.37144(19) 0.43617(6) 0.0380(5) Uani d . 1 1
C C9 0.19841(18) 0.37717(18) 0.43412(6) 0.0362(5) Uani d . 1 1
C C10 0.25048(19) 0.41825(18) 0.47103(6) 0.0369(5) Uani d . 1 1
H H10 0.3308 0.3927 0.4721 0.044 Uiso calc R 1 1
C C11 0.19213(18) 0.38589(18) 0.50856(6) 0.0342(5) Uani d . 1 1
C C12 0.2580(3) 0.5349(2) 0.46378(7) 0.0541(7) Uani d . 1 1
H H12A 0.2160 0.5725 0.4834 0.065 Uiso calc R 1 1
H H12B 0.3387 0.5574 0.4640 0.065 Uiso calc R 1 1
C C13 0.2039(2) 0.5545(2) 0.42508(7) 0.0503(6) Uani d . 1 1
H H13 0.2413 0.6133 0.4124 0.060 Uiso calc R 1 1
C C14 0.2339(2) 0.4561(2) 0.40577(6) 0.0454(6) Uani d . 1 1
H H14 0.3185 0.4527 0.4022 0.054 Uiso calc R 1 1
C C15 0.0062(2) 0.4726(2) 0.42595(7) 0.0480(6) Uani d . 1 1
H H15A -0.0228 0.4664 0.4000 0.058 Uiso calc R 1 1
H H15B -0.0612 0.4803 0.4424 0.058 Uiso calc R 1 1
C C16 0.0749(3) 0.5707(2) 0.42826(7) 0.0531(7) Uani d . 1 1
H H16 0.0586 0.6035 0.4529 0.064 Uiso calc R 1 1
C C17 0.06348(18) 0.40758(17) 0.50614(6) 0.0336(5) Uani d . 1 1
H H17 0.0497 0.4792 0.4982 0.040 Uiso calc R 1 1
C C18 0.0243(2) 0.28618(19) 0.55827(7) 0.0415(5) Uani d . 1 1
H H18A -0.0319 0.2410 0.5460 0.050 Uiso calc R 1 1
H H18B 0.0070 0.2875 0.5854 0.050 Uiso calc R 1 1
C C19 0.0950(2) 0.0736(2) 0.57788(7) 0.0531(7) Uani d . 1 1
C C20 0.3107(4) 0.6053(3) 0.55720(12) 0.0920(12) Uani d . 1 1
H H20A 0.3241 0.5891 0.5836 0.138 Uiso calc R 1 1
H H20B 0.2859 0.6760 0.5550 0.138 Uiso calc R 1 1
H H20C 0.3814 0.5956 0.5430 0.138 Uiso calc R 1 1
C C21 -0.0699(4) 0.6774(3) 0.40392(12) 0.1110(17) Uani d . 1 1
H H21A -0.1243 0.6210 0.4037 0.167 Uiso calc R 1 1
H H21B -0.0878 0.7241 0.3834 0.167 Uiso calc R 1 1
H H21C -0.0751 0.7133 0.4278 0.167 Uiso calc R 1 1
C C22 0.2309(3) 0.4802(3) 0.34001(8) 0.0855(11) Uani d . 1 1
H H22A 0.2215 0.5538 0.3417 0.128 Uiso calc R 1 1
H H22B 0.1949 0.4556 0.3170 0.128 Uiso calc R 1 1
H H22C 0.3124 0.4635 0.3396 0.128 Uiso calc R 1 1
C C23 -0.1048(2) 0.4258(2) 0.54681(7) 0.0426(5) Uani d . 1 1
H H23A -0.1374 0.4002 0.5706 0.051 Uiso calc R 1 1
H H23B -0.1514 0.3981 0.5261 0.051 Uiso calc R 1 1
C C24 -0.1135(3) 0.5397(2) 0.54635(9) 0.0624(8) Uani d . 1 1
H H24A -0.0592 0.5682 0.5644 0.094 Uiso calc R 1 1
H H24B -0.1912 0.5600 0.5532 0.094 Uiso calc R 1 1
H H24C -0.0957 0.5648 0.5212 0.094 Uiso calc R 1 1
C C25 0.39217(18) 0.08850(16) 0.71788(6) 0.0320(5) Uani d . 1 1
H H25 0.4767 0.0942 0.7212 0.038 Uiso calc R 1 1
C C26 0.3616(2) 0.14105(18) 0.68090(6) 0.0408(5) Uani d . 1 1
H H26A 0.4200 0.1237 0.6619 0.049 Uiso calc R 1 1
H H26B 0.2873 0.1148 0.6720 0.049 Uiso calc R 1 1
C C27 0.3544(2) 0.25473(18) 0.68429(6) 0.0399(5) Uani d . 1 1
H H27A 0.3261 0.2841 0.6605 0.048 Uiso calc R 1 1
H H27B 0.4311 0.2831 0.6894 0.048 Uiso calc R 1 1
C C28 0.27342(18) 0.28149(16) 0.71598(6) 0.0313(5) Uani d . 1 1
C C29 0.32419(18) 0.24848(16) 0.75345(6) 0.0309(4) Uani d . 1 1
H H29 0.3994 0.2820 0.7582 0.037 Uiso calc R 1 1
C C30 0.2373(2) 0.27287(16) 0.78494(6) 0.0364(5) Uani d . 1 1
H H30A 0.2768 0.3006 0.8072 0.044 Uiso calc R 1 1
H H30B 0.1802 0.3228 0.7762 0.044 Uiso calc R 1 1
C C31 0.18008(18) 0.17164(16) 0.79424(6) 0.0334(5) Uani d . 1 1
H H31 0.0956 0.1804 0.7967 0.040 Uiso calc R 1 1
C C32 0.22999(19) 0.12554(17) 0.83008(6) 0.0350(5) Uani d . 1 1
C C33 0.36444(19) 0.12486(17) 0.82810(6) 0.0338(5) Uani d . 1 1
C C34 0.40731(17) 0.09500(16) 0.78846(6) 0.0312(4) Uani d . 1 1
H H34 0.4846 0.1263 0.7856 0.037 Uiso calc R 1 1
C C35 0.33562(16) 0.13118(15) 0.75396(5) 0.0272(4) Uani d . 1 1
C C36 0.42728(19) -0.02177(18) 0.79183(6) 0.0383(5) Uani d . 1 1
H H36A 0.3865 -0.0580 0.7716 0.046 Uiso calc R 1 1
H H36B 0.5097 -0.0376 0.7900 0.046 Uiso calc R 1 1
C C37 0.38056(19) -0.05397(17) 0.83042(6) 0.0361(5) Uani d . 1 1
H H37 0.4222 -0.1147 0.8401 0.043 Uiso calc R 1 1
C C38 0.41089(19) 0.03980(18) 0.85266(6) 0.0369(5) Uani d . 1 1
H H38 0.4959 0.0458 0.8539 0.044 Uiso calc R 1 1
C C39 0.17956(19) 0.01971(18) 0.83848(6) 0.0391(5) Uani d . 1 1
H H39A 0.1624 0.0166 0.8656 0.047 Uiso calc R 1 1
H H39B 0.1059 0.0142 0.8250 0.047 Uiso calc R 1 1
C C40 0.2514(2) -0.07378(17) 0.82849(6) 0.0366(5) Uani d . 1 1
H H40 0.2319 -0.0947 0.8024 0.044 Uiso calc R 1 1
C C41 0.20902(16) 0.10515(16) 0.75957(6) 0.0284(4) Uani d . 1 1
H H41 0.1999 0.0317 0.7657 0.034 Uiso calc R 1 1
C C42 0.15309(19) 0.23520(17) 0.71190(6) 0.0367(5) Uani d . 1 1
H H42A 0.0981 0.2770 0.7262 0.044 Uiso calc R 1 1
H H42B 0.1304 0.2374 0.6852 0.044 Uiso calc R 1 1
C C43 0.21456(19) 0.45045(17) 0.69410(6) 0.0368(5) Uani d . 1 1
C C44 0.4515(3) -0.0713(2) 0.69438(9) 0.0706(9) Uani d . 1 1
H H44A 0.4605 -0.0428 0.6692 0.106 Uiso calc R 1 1
H H44B 0.4286 -0.1425 0.6924 0.106 Uiso calc R 1 1
H H44C 0.5242 -0.0667 0.7079 0.106 Uiso calc R 1 1
C C45 0.4057(3) -0.0248(2) 0.91444(7) 0.0575(7) Uani d . 1 1
H H45A 0.3667 -0.0890 0.9092 0.086 Uiso calc R 1 1
H H45B 0.3901 -0.0041 0.9403 0.086 Uiso calc R 1 1
H H45C 0.4882 -0.0337 0.9110 0.086 Uiso calc R 1 1
C C46 0.1203(2) -0.2031(2) 0.84451(8) 0.0578(7) Uani d . 1 1
H H46A 0.0578 -0.1553 0.8490 0.087 Uiso calc R 1 1
H H46B 0.1102 -0.2630 0.8604 0.087 Uiso calc R 1 1
H H46C 0.1200 -0.2236 0.8182 0.087 Uiso calc R 1 1
C C47 0.02761(19) 0.09681(19) 0.72501(7) 0.0428(6) Uani d . 1 1
H H47A -0.0084 0.1189 0.7013 0.051 Uiso calc R 1 1
H H47B -0.0132 0.1307 0.7458 0.051 Uiso calc R 1 1
C C48 0.0124(2) -0.0161(2) 0.72891(10) 0.0645(8) Uani d . 1 1
H H48A 0.0617 -0.0509 0.7109 0.097 Uiso calc R 1 1
H H48B -0.0675 -0.0339 0.7241 0.097 Uiso calc R 1 1
H H48C 0.0332 -0.0368 0.7543 0.097 Uiso calc R 1 1
C C1' 0.0897(2) -0.0336(2) 0.56605(8) 0.0553(7) Uani d . 1 1
C C2' 0.0381(2) -0.1087(3) 0.58835(9) 0.0642(8) Uani d . 1 1
C C3' 0.0275(3) -0.2063(3) 0.57384(13) 0.0817(11) Uani d . 1 1
H H3' -0.0092 -0.2571 0.5883 0.098 Uiso calc R 1 1
C C4' 0.0689(4) -0.2303(3) 0.53928(13) 0.0997(14) Uani d . 1 1
H H4' 0.0612 -0.2974 0.5300 0.120 Uiso calc R 1 1
C C5' 0.1214(5) -0.1580(3) 0.51803(12) 0.1061(15) Uani d . 1 1
H H5' 0.1517 -0.1752 0.4942 0.127 Uiso calc R 1 1
C C6' 0.1303(4) -0.0612(3) 0.53097(9) 0.0766(10) Uani d . 1 1
H H6' 0.1653 -0.0114 0.5156 0.092 Uiso calc R 1 1
C C1'' 0.22222(19) 0.55868(17) 0.70302(6) 0.0365(5) Uani d . 1 1
C C2'' 0.1771(3) 0.6321(2) 0.67866(8) 0.0542(7) Uani d . 1 1
C C3'' 0.1854(3) 0.7340(2) 0.68911(10) 0.0672(9) Uani d . 1 1
H H3'' 0.1571 0.7846 0.6727 0.081 Uiso calc R 1 1
C C4'' 0.2335(3) 0.7625(2) 0.72248(10) 0.0643(8) Uani d . 1 1
H H4'' 0.2361 0.8321 0.7292 0.077 Uiso calc R 1 1
C C5'' 0.2778(2) 0.6908(2) 0.74615(8) 0.0548(7) Uani d . 1 1
H H5'' 0.3122 0.7106 0.7691 0.066 Uiso calc R 1 1
C C6'' 0.2721(2) 0.59137(19) 0.73669(7) 0.0429(5) Uani d . 1 1
H H6'' 0.3029 0.5424 0.7533 0.051 Uiso calc R 1 1
N N1 -0.0034(3) -0.0889(3) 0.62340(8) 0.0928(10) Uani d . 1 1
H H1A 0.0242 -0.0281 0.6312 0.111 Uiso d R 1 1
H H1B 0.0201 -0.1384 0.6394 0.111 Uiso d R 1 1
N N2 0.01194(16) 0.38839(15) 0.54309(5) 0.0373(4) Uani d . 1 1
N N3 0.1290(3) 0.6066(2) 0.64485(7) 0.0889(10) Uani d . 1 1
H H3C 0.0735 0.6526 0.6394 0.107 Uiso d R 1 1
H H3D 0.0974 0.5438 0.6467 0.107 Uiso d R 1 1
N N4 0.14633(14) 0.13030(14) 0.72516(5) 0.0328(4) Uani d . 1 1
O O1 0.0612(2) 0.10686(18) 0.60764(5) 0.0740(6) Uani d . 1 1
O O2 0.14170(17) 0.13201(13) 0.55120(4) 0.0500(4) Uani d . 1 1
O O3 0.24945(15) 0.28229(13) 0.42563(4) 0.0443(4) Uani d . 1 1
H H3 0.2200 0.2586 0.4061 0.066 Uiso calc R 1 1
O O4 0.02651(16) 0.29539(14) 0.41009(5) 0.0487(4) Uani d . 1 1
H H4 0.0438 0.3130 0.3882 0.073 Uiso calc R 1 1
O O5 0.17912(16) 0.43398(15) 0.37103(4) 0.0538(5) Uani d . 1 1
O O6 0.0426(2) 0.63931(16) 0.39921(6) 0.0710(6) Uani d . 1 1
O O7 0.22516(17) 0.54113(14) 0.54284(5) 0.0554(5) Uani d . 1 1
O O8 0.16607(18) 0.41487(13) 0.66696(5) 0.0538(5) Uani d . 1 1
O O9 0.26648(14) 0.39190(11) 0.71983(4) 0.0373(3) Uani d . 1 1
O O10 0.36612(14) -0.01612(12) 0.71417(4) 0.0407(4) Uani d . 1 1
O O11 0.19519(16) 0.19342(13) 0.85988(4) 0.0490(4) Uani d . 1 1
H H11 0.2113 0.1673 0.8806 0.059 Uiso d R 1 1
O O12 0.36556(16) 0.05052(14) 0.88956(4) 0.0481(4) Uani d . 1 1
O O13 0.22545(14) -0.15629(13) 0.85308(4) 0.0448(4) Uani d . 1 1
O O14 0.41392(15) 0.21944(12) 0.83770(4) 0.0441(4) Uani d . 1 1
H H14A 0.3753 0.2467 0.8599 0.053 Uiso d R 1 1

loop_
_atom_site_aniso_label
_atom_site_aniso_U_11
_atom_site_aniso_U_22
_atom_site_aniso_U_33
_atom_site_aniso_U_12
_atom_site_aniso_U_13
_atom_site_aniso_U_23
C1 0.0410(12) 0.0460(14) 0.0396(12) -0.0053(11) -0.0029(10) -0.0089(11)
C2 0.0540(14) 0.0645(18) 0.0329(12) -0.0067(14) -0.0057(11) -0.0124(12)
C3 0.0592(15) 0.0672(19) 0.0317(12) 0.0090(14) -0.0042(11) 0.0023(12)
C4 0.0501(13) 0.0397(14) 0.0304(11) 0.0055(11) 0.0030(10) 0.0013(10)
C5 0.0430(11) 0.0346(13) 0.0300(10) 0.0044(10) 0.0022(9) -0.0028(9)
C6 0.0528(13) 0.0309(12) 0.0328(11) -0.0056(11) 0.0021(10) -0.0010(9)
C7 0.0375(11) 0.0377(13) 0.0339(11) -0.0049(10) 0.0020(9) -0.0020(10)
C8 0.0419(12) 0.0401(14) 0.0319(11) 0.0001(10) -0.0036(9) 0.0001(10)
C9 0.0404(11) 0.0365(13) 0.0318(11) 0.0025(10) 0.0049(9) -0.0010(9)
C10 0.0363(11) 0.0398(13) 0.0346(11) -0.0016(10) 0.0037(9) -0.0031(10)
C11 0.0359(10) 0.0376(13) 0.0290(10) 0.0020(10) 0.0004(9) -0.0028(9)
C12 0.0649(16) 0.0497(16) 0.0476(14) -0.0161(14) 0.0096(13) -0.0014(13)
C13 0.0678(16) 0.0390(14) 0.0440(13) -0.0073(13) 0.0152(12) 0.0097(11)
C14 0.0482(12) 0.0507(15) 0.0373(12) 0.0017(12) 0.0070(10) 0.0046(11)
C15 0.0514(13) 0.0521(16) 0.0403(13) 0.0120(12) 0.0034(11) 0.0064(12)
C16 0.0776(18) 0.0401(14) 0.0415(13) 0.0126(14) 0.0174(13) 0.0076(11)
C17 0.0403(11) 0.0304(12) 0.0302(10) 0.0013(9) 0.0027(9) -0.0005(9)
C18 0.0490(13) 0.0394(14) 0.0359(12) 0.0039(11) 0.0088(10) 0.0037(10)
C19 0.0596(15) 0.0547(17) 0.0449(14) 0.0114(14) 0.0035(12) 0.0175(13)
C20 0.107(3) 0.060(2) 0.109(3) -0.020(2) -0.031(2) -0.026(2)
C21 0.126(3) 0.095(3) 0.112(3) 0.070(3) 0.051(3) 0.049(3)
C22 0.096(2) 0.120(3) 0.0402(15) 0.004(2) 0.0096(16) 0.0289(18)
C23 0.0408(11) 0.0427(14) 0.0443(12) -0.0018(11) 0.0094(10) -0.0046(11)
C24 0.0607(16) 0.0464(17) 0.080(2) 0.0064(14) 0.0222(15) -0.0036(15)
C25 0.0344(10) 0.0266(11) 0.0352(11) -0.0008(9) 0.0069(9) -0.0022(9)
C26 0.0531(13) 0.0394(13) 0.0300(11) -0.0009(11) 0.0092(10) -0.0009(10)
C27 0.0517(13) 0.0338(13) 0.0341(11) -0.0029(11) 0.0052(10) 0.0083(10)
C28 0.0401(11) 0.0230(11) 0.0309(10) -0.0018(9) -0.0039(9) 0.0014(8)
C29 0.0367(10) 0.0242(11) 0.0317(10) -0.0015(9) -0.0028(9) -0.0022(9)
C30 0.0543(13) 0.0243(11) 0.0308(10) 0.0111(10) -0.0008(10) -0.0002(9)
C31 0.0354(10) 0.0297(12) 0.0351(11) 0.0092(9) 0.0042(9) 0.0005(9)
C32 0.0416(11) 0.0325(12) 0.0309(10) 0.0075(10) 0.0079(9) 0.0010(9)
C33 0.0409(11) 0.0282(12) 0.0324(11) -0.0012(10) -0.0019(9) -0.0016(9)
C34 0.0307(9) 0.0291(12) 0.0338(11) 0.0006(9) 0.0024(8) 0.0009(9)
C35 0.0304(9) 0.0233(11) 0.0278(10) -0.0007(8) 0.0010(8) -0.0006(8)
C36 0.0427(11) 0.0337(12) 0.0386(12) 0.0092(10) 0.0065(10) 0.0072(10)
C37 0.0418(12) 0.0299(12) 0.0367(11) 0.0070(10) 0.0006(9) 0.0087(9)
C38 0.0355(10) 0.0406(13) 0.0347(11) 0.0011(10) -0.0011(9) 0.0046(10)
C39 0.0363(10) 0.0428(14) 0.0382(12) 0.0029(10) 0.0061(9) 0.0104(10)
C40 0.0452(12) 0.0309(12) 0.0337(11) -0.0005(10) -0.0017(9) 0.0065(9)
C41 0.0306(10) 0.0224(10) 0.0323(10) 0.0010(8) 0.0027(8) 0.0026(8)
C42 0.0416(11) 0.0313(12) 0.0372(11) 0.0007(10) -0.0066(9) 0.0037(10)
C43 0.0458(12) 0.0311(12) 0.0335(11) -0.0012(10) 0.0023(9) 0.0058(9)
C44 0.098(2) 0.0424(16) 0.0711(19) 0.0198(17) 0.0277(18) -0.0096(14)
C45 0.0682(16) 0.0618(18) 0.0424(13) 0.0017(15) -0.0074(12) 0.0179(13)
C46 0.0608(16) 0.0573(18) 0.0553(15) -0.0205(15) -0.0011(13) 0.0116(13)
C47 0.0357(11) 0.0384(14) 0.0543(14) -0.0030(10) -0.0076(10) 0.0064(11)
C48 0.0518(15) 0.0461(17) 0.095(2) -0.0143(13) -0.0165(15) 0.0080(16)
C1' 0.0630(15) 0.0443(16) 0.0587(16) 0.0072(14) 0.0055(13) 0.0178(13)
C2' 0.0569(15) 0.064(2) 0.0711(19) 0.0147(16) 0.0082(14) 0.0300(16)
C3' 0.078(2) 0.049(2) 0.118(3) -0.0027(17) 0.004(2) 0.032(2)
C4' 0.128(4) 0.054(2) 0.117(3) -0.021(2) 0.021(3) -0.001(2)
C5' 0.168(4) 0.050(2) 0.101(3) -0.022(3) 0.044(3) -0.010(2)
C6' 0.106(3) 0.054(2) 0.070(2) -0.010(2) 0.0229(19) 0.0025(16)
C1'' 0.0412(11) 0.0269(12) 0.0413(12) 0.0021(10) 0.0055(10) 0.0039(9)
C2'' 0.0719(17) 0.0382(15) 0.0524(15) 0.0052(14) -0.0059(13) 0.0087(12)
C3'' 0.089(2) 0.0286(14) 0.083(2) 0.0108(15) -0.0110(18) 0.0108(14)
C4'' 0.0712(18) 0.0291(14) 0.093(2) 0.0004(14) -0.0004(17) -0.0093(15)
C5'' 0.0589(15) 0.0367(14) 0.0689(17) -0.0007(13) -0.0072(14) -0.0109(13)
C6'' 0.0450(12) 0.0373(14) 0.0463(13) 0.0005(11) 0.0011(10) -0.0011(11)
N1 0.115(2) 0.087(2) 0.0763(19) 0.014(2) 0.0178(18) 0.0409(18)
N2 0.0414(10) 0.0371(11) 0.0335(9) 0.0000(9) 0.0076(8) -0.0006(8)
N3 0.145(3) 0.0551(16) 0.0664(16) 0.0170(19) -0.0368(18) 0.0142(14)
N4 0.0334(8) 0.0272(10) 0.0378(9) -0.0026(8) -0.0044(7) 0.0050(8)
O1 0.1100(17) 0.0679(14) 0.0440(10) 0.0173(14) 0.0202(11) 0.0133(10)
O2 0.0732(11) 0.0378(10) 0.0391(9) 0.0081(9) 0.0077(8) 0.0060(7)
O3 0.0529(9) 0.0415(10) 0.0384(8) 0.0108(8) 0.0026(7) -0.0044(7)
O4 0.0586(10) 0.0535(11) 0.0339(8) -0.0027(9) -0.0060(8) -0.0057(8)
O5 0.0633(11) 0.0652(12) 0.0329(8) 0.0044(10) 0.0075(8) 0.0056(8)
O6 0.0880(14) 0.0576(13) 0.0673(12) 0.0311(12) 0.0275(11) 0.0269(10)
O7 0.0685(11) 0.0434(11) 0.0543(10) -0.0052(9) -0.0096(9) -0.0171(9)
O8 0.0842(13) 0.0365(9) 0.0406(9) 0.0002(9) -0.0173(9) 0.0018(8)
O9 0.0536(9) 0.0210(7) 0.0374(8) 0.0001(7) -0.0058(7) 0.0033(6)
O10 0.0546(9) 0.0263(8) 0.0411(8) 0.0031(7) 0.0062(8) -0.0068(7)
O11 0.0695(11) 0.0457(10) 0.0319(8) 0.0154(9) 0.0094(8) -0.0014(7)
O12 0.0626(10) 0.0508(11) 0.0309(8) 0.0075(9) -0.0024(7) 0.0074(7)
O13 0.0534(9) 0.0359(9) 0.0452(9) -0.0099(8) -0.0054(8) 0.0136(7)
O14 0.0593(10) 0.0344(9) 0.0387(8) -0.0057(8) -0.0036(8) -0.0029(7)

loop_
_atom_type_symbol
_atom_type_description
_atom_type_scat_dispersion_real
_atom_type_scat_dispersion_imag
_atom_type_scat_source
C C 0.0181 0.0091 'International Tables Vol C Tables 4.2.6.8 and 6.1.1.4'
H H 0.0000 0.0000 'International Tables Vol C Tables 4.2.6.8 and 6.1.1.4'
N N 0.0311 0.0180 'International Tables Vol C Tables 4.2.6.8 and 6.1.1.4'
O O 0.0492 0.0322 'International Tables Vol C Tables 4.2.6.8 and 6.1.1.4'

loop_
_geom_angle_atom_site_label_1
_geom_angle_atom_site_label_2
_geom_angle_atom_site_label_3
_geom_angle
O7 C1 C2 107.8(2)
O7 C1 C11 108.43(19)
C2 C1 C11 117.1(2)
O7 C1 H1 107.7
C2 C1 H1 107.7
C11 C1 H1 107.7
C3 C2 C1 113.8(2)
C3 C2 H2A 108.8
C1 C2 H2A 108.8
C3 C2 H2B 108.8
C1 C2 H2B 108.8
H2A C2 H2B 107.7
C4 C3 C2 109.3(2)
C4 C3 H3A 109.8
C2 C3 H3A 109.8
C4 C3 H3B 109.8
C2 C3 H3B 109.8
H3A C3 H3B 108.3
O2 C4 C3 109.8(2)
O2 C4 C5 101.74(18)
C3 C4 C5 110.8(2)
O2 C4 C18 110.4(2)
C3 C4 C18 114.4(2)
C5 C4 C18 108.98(19)
C4 C5 C6 108.03(19)
C4 C5 C11 108.83(18)
C6 C5 C11 105.32(17)
C4 C5 H5 111.5
C6 C5 H5 111.5
C11 C5 H5 111.5
C7 C6 C5 104.39(17)
C7 C6 H6A 110.9
C5 C6 H6A 110.9
C7 C6 H6B 110.9
C5 C6 H6B 110.9
H6A C6 H6B 108.9
C8 C7 C6 110.69(18)
C8 C7 C17 111.72(18)
C6 C7 C17 103.77(17)
C8 C7 H7 110.2
C6 C7 H7 110.2
C17 C7 H7 110.2
O4 C8 C7 105.52(18)
O4 C8 C15 108.17(18)
C7 C8 C15 111.87(19)
O4 C8 C9 108.27(19)
C7 C8 C9 109.72(18)
C15 C8 C9 112.9(2)
O3 C9 C14 110.43(18)
O3 C9 C10 108.94(18)
C14 C9 C10 102.78(19)
O3 C9 C8 112.8(2)
C14 C9 C8 109.8(2)
C10 C9 C8 111.68(17)
C9 C10 C12 103.03(19)
C9 C10 C11 117.51(18)
C12 C10 C11 115.81(19)
C9 C10 H10 106.6
C12 C10 H10 106.6
C11 C10 H10 106.6
C17 C11 C1 116.23(18)
C17 C11 C5 98.06(18)
C1 C11 C5 112.57(18)
C17 C11 C10 109.21(17)
C1 C11 C10 108.58(18)
C5 C11 C10 111.92(18)
C13 C12 C10 106.9(2)
C13 C12 H12A 110.3
C10 C12 H12A 110.3
C13 C12 H12B 110.3
C10 C12 H12B 110.3
H12A C12 H12B 108.6
C14 C13 C16 112.5(2)
C14 C13 C12 99.8(2)
C16 C13 C12 111.2(2)
C14 C13 H13 111.0
C16 C13 H13 111.0
C12 C13 H13 111.0
O5 C14 C9 108.6(2)
O5 C14 C13 117.9(2)
C9 C14 C13 102.86(19)
O5 C14 H14 109.0
C9 C14 H14 109.0
C13 C14 H14 109.0
C16 C15 C8 119.1(2)
C16 C15 H15A 107.5
C8 C15 H15A 107.5
C16 C15 H15B 107.5
C8 C15 H15B 107.5
H15A C15 H15B 107.0
O6 C16 C15 111.0(2)
O6 C16 C13 107.2(2)
C15 C16 C13 113.5(2)
O6 C16 H16 108.3
C15 C16 H16 108.3
C13 C16 H16 108.3
N2 C17 C11 108.60(17)
N2 C17 C7 115.47(18)
C11 C17 C7 100.71(17)
N2 C17 H17 110.5
C11 C17 H17 110.5
C7 C17 H17 110.5
N2 C18 C4 112.4(2)
N2 C18 H18A 109.1
C4 C18 H18A 109.1
N2 C18 H18B 109.1
C4 C18 H18B 109.1
H18A C18 H18B 107.8
O1 C19 O2 123.0(3)
O1 C19 C1' 125.6(3)
O2 C19 C1' 111.4(2)
O7 C20 H20A 109.5
O7 C20 H20B 109.5
H20A C20 H20B 109.5
O7 C20 H20C 109.5
H20A C20 H20C 109.5
H20B C20 H20C 109.5
O6 C21 H21A 109.5
O6 C21 H21B 109.5
H21A C21 H21B 109.5
O6 C21 H21C 109.5
H21A C21 H21C 109.5
H21B C21 H21C 109.5
O5 C22 H22A 109.5
O5 C22 H22B 109.5
H22A C22 H22B 109.5
O5 C22 H22C 109.5
H22A C22 H22C 109.5
H22B C22 H22C 109.5
N2 C23 C24 113.5(2)
N2 C23 H23A 108.9
C24 C23 H23A 108.9
N2 C23 H23B 108.9
C24 C23 H23B 108.9
H23A C23 H23B 107.7
C23 C24 H24A 109.5
C23 C24 H24B 109.5
H24A C24 H24B 109.5
C23 C24 H24C 109.5
H24A C24 H24C 109.5
H24B C24 H24C 109.5
O10 C25 C26 108.00(17)
O10 C25 C35 109.78(16)
C26 C25 C35 116.81(17)
O10 C25 H25 107.3
C26 C25 H25 107.3
C35 C25 H25 107.3
C27 C26 C25 113.19(19)
C27 C26 H26A 108.9
C25 C26 H26A 108.9
C27 C26 H26B 108.9
C25 C26 H26B 108.9
H26A C26 H26B 107.8
C26 C27 C28 109.07(18)
C26 C27 H27A 109.9
C28 C27 H27A 109.9
C26 C27 H27B 109.9
C28 C27 H27B 109.9
H27A C27 H27B 108.3
O9 C28 C27 109.62(17)
O9 C28 C29 102.89(16)
C27 C28 C29 110.14(18)
O9 C28 C42 110.62(17)
C27 C28 C42 114.03(18)
C29 C28 C42 108.97(17)
C28 C29 C30 108.75(17)
C28 C29 C35 109.14(17)
C30 C29 C35 104.76(17)
C28 C29 H29 111.3
C30 C29 H29 111.3
C35 C29 H29 111.3
C31 C30 C29 105.27(17)
C31 C30 H30A 110.7
C29 C30 H30A 110.7
C31 C30 H30B 110.7
C29 C30 H30B 110.7
H30A C30 H30B 108.8
C30 C31 C32 111.15(18)
C30 C31 C41 102.96(16)
C32 C31 C41 110.98(16)
C30 C31 H31 110.5
C32 C31 H31 110.5
C41 C31 H31 110.5
O11 C32 C31 105.12(17)
O11 C32 C39 107.97(17)
C31 C32 C39 112.04(19)
O11 C32 C33 108.49(19)
C31 C32 C33 110.21(17)
C39 C32 C33 112.65(18)
O14 C33 C38 111.30(17)
O14 C33 C34 108.18(17)
C38 C33 C34 102.86(17)
O14 C33 C32 113.09(19)
C38 C33 C32 109.54(18)
C34 C33 C32 111.41(17)
C33 C34 C36 103.19(17)
C33 C34 C35 117.85(16)
C36 C34 C35 116.19(18)
C33 C34 H34 106.2
C36 C34 H34 106.2
C35 C34 H34 106.2
C41 C35 C29 98.14(16)
C41 C35 C25 116.01(17)
C29 C35 C25 112.82(16)
C41 C35 C34 110.27(16)
C29 C35 C34 111.05(16)
C25 C35 C34 108.30(16)
C37 C36 C34 106.70(18)
C37 C36 H36A 110.4
C34 C36 H36A 110.4
C37 C36 H36B 110.4
C34 C36 H36B 110.4
H36A C36 H36B 108.6
C38 C37 C40 113.19(19)
C38 C37 C36 99.25(18)
C40 C37 C36 110.85(18)
C38 C37 H37 111.0
C40 C37 H37 111.0
C36 C37 H37 111.0
O12 C38 C37 118.60(19)
O12 C38 C33 109.01(18)
C37 C38 C33 102.50(17)
O12 C38 H38 108.8
C37 C38 H38 108.8
C33 C38 H38 108.8
C40 C39 C32 118.16(18)
C40 C39 H39A 107.8
C32 C39 H39A 107.8
C40 C39 H39B 107.8
C32 C39 H39B 107.8
H39A C39 H39B 107.1
O13 C40 C39 110.64(18)
O13 C40 C37 108.11(18)
C39 C40 C37 113.07(19)
O13 C40 H40 108.3
C39 C40 H40 108.3
C37 C40 H40 108.3
N4 C41 C35 108.80(16)
N4 C41 C31 115.46(16)
C35 C41 C31 100.84(16)
N4 C41 H41 110.4
C35 C41 H41 110.4
C31 C41 H41 110.4
N4 C42 C28 113.15(17)
N4 C42 H42A 108.9
C28 C42 H42A 108.9
N4 C42 H42B 108.9
C28 C42 H42B 108.9
H42A C42 H42B 107.8
O8 C43 O9 122.2(2)
O8 C43 C1'' 125.3(2)
O9 C43 C1'' 112.53(19)
O10 C44 H44A 109.5
O10 C44 H44B 109.5
H44A C44 H44B 109.5
O10 C44 H44C 109.5
H44A C44 H44C 109.5
H44B C44 H44C 109.5
O12 C45 H45A 109.5
O12 C45 H45B 109.5
H45A C45 H45B 109.5
O12 C45 H45C 109.5
H45A C45 H45C 109.5
H45B C45 H45C 109.5
O13 C46 H46A 109.5
O13 C46 H46B 109.5
H46A C46 H46B 109.5
O13 C46 H46C 109.5
H46A C46 H46C 109.5
H46B C46 H46C 109.5
N4 C47 C48 114.3(2)
N4 C47 H47A 108.7
C48 C47 H47A 108.7
N4 C47 H47B 108.7
C48 C47 H47B 108.7
H47A C47 H47B 107.6
C47 C48 H48A 109.5
C47 C48 H48B 109.5
H48A C48 H48B 109.5
C47 C48 H48C 109.5
H48A C48 H48C 109.5
H48B C48 H48C 109.5
C6' C1' C2' 118.2(3)
C6' C1' C19 119.7(3)
C2' C1' C19 122.0(3)
N1 C2' C3' 119.0(3)
N1 C2' C1' 122.4(3)
C3' C2' C1' 118.6(3)
C4' C3' C2' 121.3(3)
C4' C3' H3' 119.3
C2' C3' H3' 119.3
C3' C4' C5' 120.0(4)
C3' C4' H4' 120.0
C5' C4' H4' 120.0
C6' C5' C4' 120.1(4)
C6' C5' H5' 120.0
C4' C5' H5' 120.0
C5' C6' C1' 121.7(3)
C5' C6' H6' 119.1
C1' C6' H6' 119.1
C6'' C1'' C2'' 118.3(2)
C6'' C1'' C43 120.7(2)
C2'' C1'' C43 120.9(2)
N3 C2'' C3'' 119.9(3)
N3 C2'' C1'' 122.0(3)
C3'' C2'' C1'' 118.1(3)
C4'' C3'' C2'' 121.7(3)
C4'' C3'' H3'' 119.2
C2'' C3'' H3'' 119.2
C3'' C4'' C5'' 120.1(3)
C3'' C4'' H4'' 120.0
C5'' C4'' H4'' 120.0
C6'' C5'' C4'' 119.7(3)
C6'' C5'' H5'' 120.1
C4'' C5'' H5'' 120.1
C5'' C6'' C1'' 122.1(2)
C5'' C6'' H6'' 119.0
C1'' C6'' H6'' 119.0
C2' N1 H1A 108.9
C2' N1 H1B 109.3
H1A N1 H1B 109.5
C23 N2 C18 111.77(19)
C23 N2 C17 114.02(19)
C18 N2 C17 116.80(18)
C2'' N3 H3C 108.5
C2'' N3 H3D 109.0
H3C N3 H3D 109.5
C47 N4 C42 109.67(17)
C47 N4 C41 114.24(17)
C42 N4 C41 117.19(17)
C19 O2 C4 124.4(2)
C9 O3 H3 109.5
C8 O4 H4 109.5
C22 O5 C14 113.9(2)
C21 O6 C16 112.6(2)
C20 O7 C1 114.2(2)
C43 O9 C28 122.13(17)
C25 O10 C44 113.1(2)
C32 O11 H11 109.4
C45 O12 C38 112.77(19)
C46 O13 C40 112.65(18)
C33 O14 H14A 109.3

loop_
_geom_bond_atom_site_label_1
_geom_bond_atom_site_label_2
_geom_bond_distance
C1 O7 1.431(3)
C1 C2 1.530(3)
C1 C11 1.549(3)
C1 H1 1.0000
C2 C3 1.512(4)
C2 H2A 0.9900
C2 H2B 0.9900
C3 C4 1.504(3)
C3 H3A 0.9900
C3 H3B 0.9900
C4 O2 1.467(3)
C4 C5 1.538(3)
C4 C18 1.539(3)
C5 C6 1.548(3)
C5 C11 1.552(3)
C5 H5 1.0000
C6 C7 1.534(3)
C6 H6A 0.9900
C6 H6B 0.9900
C7 C8 1.532(3)
C7 C17 1.544(3)
C7 H7 1.0000
C8 O4 1.441(3)
C8 C15 1.546(3)
C8 C9 1.569(3)
C9 O3 1.421(3)
C9 C14 1.511(3)
C9 C10 1.551(3)
C10 C12 1.565(3)
C10 C11 1.565(3)
C10 H10 1.0000
C11 C17 1.536(3)
C12 C13 1.543(4)
C12 H12A 0.9900
C12 H12B 0.9900
C13 C14 1.513(4)
C13 C16 1.530(4)
C13 H13 1.0000
C14 O5 1.427(3)
C14 H14 1.0000
C15 C16 1.526(4)
C15 H15A 0.9900
C15 H15B 0.9900
C16 O6 1.429(3)
C16 H16 1.0000
C17 N2 1.474(3)
C17 H17 1.0000
C18 N2 1.462(3)
C18 H18A 0.9900
C18 H18B 0.9900
C19 O1 1.217(3)
C19 O2 1.343(3)
C19 C1' 1.478(4)
C20 O7 1.409(4)
C20 H20A 0.9800
C20 H20B 0.9800
C20 H20C 0.9800
C21 O6 1.419(4)
C21 H21A 0.9800
C21 H21B 0.9800
C21 H21C 0.9800
C22 O5 1.403(3)
C22 H22A 0.9800
C22 H22B 0.9800
C22 H22C 0.9800
C23 N2 1.460(3)
C23 C24 1.508(4)
C23 H23A 0.9900
C23 H23B 0.9900
C24 H24A 0.9800
C24 H24B 0.9800
C24 H24C 0.9800
C25 O10 1.421(3)
C25 C26 1.535(3)
C25 C35 1.555(3)
C25 H25 1.0000
C26 C27 1.508(3)
C26 H26A 0.9900
C26 H26B 0.9900
C27 C28 1.519(3)
C27 H27A 0.9900
C27 H27B 0.9900
C28 O9 1.467(2)
C28 C29 1.528(3)
C28 C42 1.543(3)
C29 C30 1.551(3)
C29 C35 1.555(3)
C29 H29 1.0000
C30 C31 1.532(3)
C30 H30A 0.9900
C30 H30B 0.9900
C31 C32 1.534(3)
C31 C41 1.556(3)
C31 H31 1.0000
C32 O11 1.450(3)
C32 C39 1.546(3)
C32 C33 1.576(3)
C33 O14 1.419(3)
C33 C38 1.526(3)
C33 C34 1.554(3)
C34 C36 1.564(3)
C34 C35 1.566(3)
C34 H34 1.0000
C35 C41 1.535(3)
C36 C37 1.543(3)
C36 H36A 0.9900
C36 H36B 0.9900
C37 C38 1.514(3)
C37 C40 1.536(3)
C37 H37 1.0000
C38 O12 1.429(3)
C38 H38 1.0000
C39 C40 1.536(3)
C39 H39A 0.9900
C39 H39B 0.9900
C40 O13 1.432(3)
C40 H40 1.0000
C41 N4 1.470(3)
C41 H41 1.0000
C42 N4 1.466(3)
C42 H42A 0.9900
C42 H42B 0.9900
C43 O8 1.218(3)
C43 O9 1.346(3)
C43 C1'' 1.467(3)
C44 O10 1.425(3)
C44 H44A 0.9800
C44 H44B 0.9800
C44 H44C 0.9800
C45 O12 1.415(3)
C45 H45A 0.9800
C45 H45B 0.9800
C45 H45C 0.9800
C46 O13 1.411(3)
C46 H46A 0.9800
C46 H46B 0.9800
C46 H46C 0.9800
C47 N4 1.459(3)
C47 C48 1.507(4)
C47 H47A 0.9900
C47 H47B 0.9900
C48 H48A 0.9800
C48 H48B 0.9800
C48 H48C 0.9800
C1' C6' 1.390(4)
C1' C2' 1.408(4)
C2' N1 1.368(4)
C2' C3' 1.395(5)
C3' C4' 1.364(6)
C3' H3' 0.9500
C4' C5' 1.366(5)
C4' H4' 0.9500
C5' C6' 1.363(5)
C5' H5' 0.9500
C6' H6' 0.9500
C1'' C6'' 1.405(3)
C1'' C2'' 1.406(3)
C2'' N3 1.375(4)
C2'' C3'' 1.400(4)
C3'' C4'' 1.372(4)
C3'' H3'' 0.9500
C4'' C5'' 1.372(4)
C4'' H4'' 0.9500
C5'' C6'' 1.357(3)
C5'' H5'' 0.9500
C6'' H6'' 0.9500
N1 H1A 0.9100
N1 H1B 0.9100
N3 H3C 0.9100
N3 H3D 0.9100
O3 H3 0.8400
O4 H4 0.8400
O11 H11 0.8400
O14 H14A 0.9800

loop_
_geom_hbond_atom_site_label_D
_geom_hbond_atom_site_label_H
_geom_hbond_atom_site_label_A
_geom_hbond_site_symmetry_A
_geom_hbond_distance_DH
_geom_hbond_distance_HA
_geom_hbond_distance_DA
_geom_hbond_angle_DHA
O14 H14A O6 2_565 0.98 2.27 2.927(2) 123.2
O11 H11 O12 . 0.84 2.40 2.944(2) 123.5
O4 H4 O5 . 0.84 2.33 2.914(3) 126.8
O3 H3 O13 2_554 0.84 2.41 3.095(2) 138.8
N3 H3D O8 . 0.91 2.02 2.687(3) 129.3
N1 H1A O1 . 0.91 2.02 2.752(4) 136.7

loop_
_geom_torsion_atom_site_label_1
_geom_torsion_atom_site_label_2
_geom_torsion_atom_site_label_3
_geom_torsion_atom_site_label_4
_geom_torsion
O7 C1 C2 C3 161.3(2)
C11 C1 C2 C3 38.9(3)
C1 C2 C3 C4 -51.2(3)
C2 C3 C4 O2 177.0(2)
C2 C3 C4 C5 65.4(3)
C2 C3 C4 C18 -58.2(3)
O2 C4 C5 C6 65.3(2)
C3 C4 C5 C6 -178.0(2)
C18 C4 C5 C6 -51.3(2)
O2 C4 C5 C11 179.17(18)
C3 C4 C5 C11 -64.2(3)
C18 C4 C5 C11 62.5(2)
C4 C5 C6 C7 101.3(2)
C11 C5 C6 C7 -14.9(2)
C5 C6 C7 C8 102.43(19)
C5 C6 C7 C17 -17.6(2)
C6 C7 C8 O4 64.9(2)
C17 C7 C8 O4 179.98(18)
C6 C7 C8 C15 -177.73(19)
C17 C7 C8 C15 -62.6(2)
C6 C7 C8 C9 -51.6(2)
C17 C7 C8 C9 63.5(2)
O4 C8 C9 O3 -31.9(2)
C7 C8 C9 O3 82.8(2)
C15 C8 C9 O3 -151.70(19)
O4 C8 C9 C14 91.7(2)
C7 C8 C9 C14 -153.64(19)
C15 C8 C9 C14 -28.1(3)
O4 C8 C9 C10 -155.01(18)
C7 C8 C9 C10 -40.3(3)
C15 C8 C9 C10 85.2(2)
O3 C9 C10 C12 143.00(19)
C14 C9 C10 C12 25.9(2)
C8 C9 C10 C12 -91.8(2)
O3 C9 C10 C11 -88.4(2)
C14 C9 C10 C11 154.5(2)
C8 C9 C10 C11 36.9(3)
O7 C1 C11 C17 -47.8(3)
C2 C1 C11 C17 74.3(3)
O7 C1 C11 C5 -159.75(19)
C2 C1 C11 C5 -37.6(3)
O7 C1 C11 C10 75.8(2)
C2 C1 C11 C10 -162.1(2)
C4 C5 C11 C17 -74.4(2)
C6 C5 C11 C17 41.2(2)
C4 C5 C11 C1 48.4(2)
C6 C5 C11 C1 164.07(18)
C4 C5 C11 C10 171.08(18)
C6 C5 C11 C10 -73.3(2)
C9 C10 C11 C17 -51.6(3)
C12 C10 C11 C17 70.7(3)
C9 C10 C11 C1 -179.26(19)
C12 C10 C11 C1 -57.0(3)
C9 C10 C11 C5 55.9(3)
C12 C10 C11 C5 178.2(2)
C9 C10 C12 C13 3.5(2)
C11 C10 C12 C13 -126.2(2)
C10 C12 C13 C14 -31.2(3)
C10 C12 C13 C16 87.7(3)
O3 C9 C14 O5 71.1(2)
C10 C9 C14 O5 -172.86(18)
C8 C9 C14 O5 -53.9(3)
O3 C9 C14 C13 -163.2(2)
C10 C9 C14 C13 -47.2(2)
C8 C9 C14 C13 71.8(2)
C16 C13 C14 O5 49.6(3)
C12 C13 C14 O5 167.5(2)
C16 C13 C14 C9 -69.9(3)
C12 C13 C14 C9 48.1(2)
O4 C8 C15 C16 -140.2(2)
C7 C8 C15 C16 104.0(2)
C9 C8 C15 C16 -20.4(3)
C8 C15 C16 O6 144.3(2)
C8 C15 C16 C13 23.5(3)
C14 C13 C16 O6 -100.5(3)
C12 C13 C16 O6 148.5(2)
C14 C13 C16 C15 22.4(3)
C12 C13 C16 C15 -88.6(3)
C1 C11 C17 N2 -50.0(3)
C5 C11 C17 N2 70.1(2)
C10 C11 C17 N2 -173.27(17)
C1 C11 C17 C7 -171.74(19)
C5 C11 C17 C7 -51.62(19)
C10 C11 C17 C7 65.0(2)
C8 C7 C17 N2 167.96(18)
C6 C7 C17 N2 -72.8(2)
C8 C7 C17 C11 -75.3(2)
C6 C7 C17 C11 44.0(2)
O2 C4 C18 N2 -153.59(18)
C3 C4 C18 N2 82.0(3)
C5 C4 C18 N2 -42.6(3)
O10 C25 C26 C27 164.22(19)
C35 C25 C26 C27 40.0(3)
C25 C26 C27 C28 -53.2(3)
C26 C27 C28 O9 179.43(18)
C26 C27 C28 C29 66.9(2)
C26 C27 C28 C42 -55.9(3)
O9 C28 C29 C30 65.5(2)
C27 C28 C29 C30 -177.69(18)
C42 C28 C29 C30 -51.9(2)
O9 C28 C29 C35 179.26(16)
C27 C28 C29 C35 -63.9(2)
C42 C28 C29 C35 61.8(2)
C28 C29 C30 C31 101.63(19)
C35 C29 C30 C31 -15.0(2)
C29 C30 C31 C32 101.46(19)
C29 C30 C31 C41 -17.4(2)
C30 C31 C32 O11 67.1(2)
C41 C31 C32 O11 -179.00(17)
C30 C31 C32 C39 -175.93(17)
C41 C31 C32 C39 -62.0(2)
C30 C31 C32 C33 -49.7(2)
C41 C31 C32 C33 64.3(2)
O11 C32 C33 O14 -33.1(2)
C31 C32 C33 O14 81.5(2)
C39 C32 C33 O14 -152.54(18)
O11 C32 C33 C38 91.7(2)
C31 C32 C33 C38 -153.70(18)
C39 C32 C33 C38 -27.8(2)
O11 C32 C33 C34 -155.17(17)
C31 C32 C33 C34 -40.6(2)
C39 C32 C33 C34 85.4(2)
O14 C33 C34 C36 140.79(18)
C38 C33 C34 C36 22.9(2)
C32 C33 C34 C36 -94.3(2)
O14 C33 C34 C35 -89.7(2)
C38 C33 C34 C35 152.49(18)
C32 C33 C34 C35 35.2(3)
C28 C29 C35 C41 -74.90(19)
C30 C29 C35 C41 41.42(19)
C28 C29 C35 C25 47.8(2)
C30 C29 C35 C25 164.15(17)
C28 C29 C35 C34 169.64(16)
C30 C29 C35 C34 -74.0(2)
O10 C25 C35 C41 -48.4(2)
C26 C25 C35 C41 74.9(2)
O10 C25 C35 C29 -160.53(17)
C26 C25 C35 C29 -37.2(3)
O10 C25 C35 C34 76.1(2)
C26 C25 C35 C34 -160.53(19)
C33 C34 C35 C41 -49.7(2)
C36 C34 C35 C41 73.5(2)
C33 C34 C35 C29 58.0(2)
C36 C34 C35 C29 -178.83(17)
C33 C34 C35 C25 -177.63(18)
C36 C34 C35 C25 -54.4(2)
C33 C34 C36 C37 7.3(2)
C35 C34 C36 C37 -123.20(19)
C34 C36 C37 C38 -34.7(2)
C34 C36 C37 C40 84.5(2)
C40 C37 C38 O12 52.1(3)
C36 C37 C38 O12 169.60(18)
C40 C37 C38 C33 -68.0(2)
C36 C37 C38 C33 49.5(2)
O14 C33 C38 O12 71.7(2)
C34 C33 C38 O12 -172.71(17)
C32 C33 C38 O12 -54.1(2)
O14 C33 C38 C37 -161.82(18)
C34 C33 C38 C37 -46.2(2)
C32 C33 C38 C37 72.4(2)
O11 C32 C39 C40 -143.67(19)
C31 C32 C39 C40 101.0(2)
C33 C32 C39 C40 -23.9(3)
C32 C39 C40 O13 150.93(19)
C32 C39 C40 C37 29.5(3)
C38 C37 C40 O13 -105.1(2)
C36 C37 C40 O13 144.42(19)
C38 C37 C40 C39 17.8(3)
C36 C37 C40 C39 -92.7(2)
C29 C35 C41 N4 69.81(19)
C25 C35 C41 N4 -50.6(2)
C34 C35 C41 N4 -174.11(16)
C29 C35 C41 C31 -52.03(17)
C25 C35 C41 C31 -172.41(16)
C34 C35 C41 C31 64.05(19)
C30 C31 C41 N4 -73.1(2)
C32 C31 C41 N4 167.96(17)
C30 C31 C41 C35 43.99(19)
C32 C31 C41 C35 -75.0(2)
O9 C28 C42 N4 -153.09(17)
C27 C28 C42 N4 82.8(2)
C29 C28 C42 N4 -40.7(2)
O1 C19 C1' C6' 179.2(3)
O2 C19 C1' C6' -0.1(4)
O1 C19 C1' C2' 3.2(5)
O2 C19 C1' C2' -176.2(3)
C6' C1' C2' N1 179.3(3)
C19 C1' C2' N1 -4.6(5)
C6' C1' C2' C3' -1.6(4)
C19 C1' C2' C3' 174.5(3)
N1 C2' C3' C4' -179.0(4)
C1' C2' C3' C4' 1.9(5)
C2' C3' C4' C5' -0.3(7)
C3' C4' C5' C6' -1.4(8)
C4' C5' C6' C1' 1.6(8)
C2' C1' C6' C5' -0.1(6)
C19 C1' C6' C5' -176.3(4)
O8 C43 C1'' C6'' 174.7(2)
O9 C43 C1'' C6'' -4.4(3)
O8 C43 C1'' C2'' -3.5(4)
O9 C43 C1'' C2'' 177.4(2)
C6'' C1'' C2'' N3 178.6(3)
C43 C1'' C2'' N3 -3.1(4)
C6'' C1'' C2'' C3'' 0.6(4)
C43 C1'' C2'' C3'' 178.9(3)
N3 C2'' C3'' C4'' -179.6(3)
C1'' C2'' C3'' C4'' -1.6(5)
C2'' C3'' C4'' C5'' 1.8(5)
C3'' C4'' C5'' C6'' -1.1(5)
C4'' C5'' C6'' C1'' 0.2(4)
C2'' C1'' C6'' C5'' 0.0(4)
C43 C1'' C6'' C5'' -178.3(2)
C24 C23 N2 C18 157.0(2)
C24 C23 N2 C17 -67.8(3)
C4 C18 N2 C23 176.49(19)
C4 C18 N2 C17 42.6(3)
C11 C17 N2 C23 168.01(19)
C7 C17 N2 C23 -79.8(3)
C11 C17 N2 C18 -59.1(2)
C7 C17 N2 C18 53.0(3)
C48 C47 N4 C42 165.8(2)
C48 C47 N4 C41 -60.4(3)
C28 C42 N4 C47 172.51(19)
C28 C42 N4 C41 40.2(2)
C35 C41 N4 C47 172.30(19)
C31 C41 N4 C47 -75.2(2)
C35 C41 N4 C42 -57.4(2)
C31 C41 N4 C42 55.0(2)
O1 C19 O2 C4 -7.9(4)
C1' C19 O2 C4 171.5(2)
C3 C4 O2 C19 73.0(3)
C5 C4 O2 C19 -169.6(2)
C18 C4 O2 C19 -54.0(3)
C9 C14 O5 C22 -160.9(3)
C13 C14 O5 C22 82.7(3)
C15 C16 O6 C21 68.2(4)
C13 C16 O6 C21 -167.3(3)
C2 C1 O7 C20 81.8(3)
C11 C1 O7 C20 -150.6(3)
O8 C43 O9 C28 3.2(3)
C1'' C43 O9 C28 -177.64(18)
C27 C28 O9 C43 70.0(2)
C29 C28 O9 C43 -172.83(18)
C42 C28 O9 C43 -56.6(2)
C26 C25 O10 C44 79.8(2)
C35 C25 O10 C44 -151.8(2)
C37 C38 O12 C45 64.2(3)
C33 C38 O12 C45 -179.2(2)
C39 C40 O13 C46 75.9(3)
C37 C40 O13 C46 -159.8(2)

_cod_database_fobs_code 2240933
